data_7215140
loop_
_publ_author_name
'Urban, Philipp'
'Schneider, Matthias N.'
'Erra, Loredana'
'Welzmiller, Simon'
'Fahrnbauer, Felix'
'Oeckler, Oliver'

_publ_section_title
;
 Temperature dependent resonant X-ray diffraction of single-crystalline
 Ge2Sb2Te5
;
_journal_issue 24
_journal_name_full CrystEngComm
_journal_page_first 4823
_journal_paper_doi 10.1039/c3ce26956f
_journal_volume 15
_journal_year 2013
_chemical_formula_sum 'Ge2 Sb2 Te5'
_chemical_formula_weight 1026.7
_chemical_name_common 'germanium antimony telluride'
_chemical_name_systematic ' ?'
_space_group_IT_number 164
_symmetry_cell_setting trigonal
_symmetry_Int_Tables_number 164
_symmetry_space_group_name_Hall '-P 3 2"'
_symmetry_space_group_name_H-M 'P -3 m 1'
_audit_creation_method 'Jana2006 Version : 01/07/2011'
_cell_angle_alpha 90
_cell_angle_beta 90
_cell_angle_gamma 120
_cell_formula_units_Z 1
_cell_length_a 4.2257(2)
_cell_length_b 4.2257(2)
_cell_length_c 17.281(2)
_cell_measurement_radiation 'Cu K\a'
_cell_measurement_reflns_used 302
_cell_measurement_temperature 293(2)
_cell_measurement_theta_max 55
_cell_measurement_theta_min 8
_cell_volume 267.24(4)
_computing_cell_refinement 'Jana2006 (Petricek, Dusek & Palatinus, 2006)'
_computing_publication_material 'Jana2006 (Petricek, Dusek & Palatinus, 2006)'
_diffrn_ambient_temperature 293(2)
_diffrn_measured_fraction_theta_full 0.99
_diffrn_measured_fraction_theta_max 0.99
_diffrn_measurement_device_type 'Stoe IPDS'
_diffrn_measurement_method oscillation
_diffrn_measurement_specimen_support 'quartz capillary'
_diffrn_radiation_monochromator graphite
_diffrn_radiation_source 'X-ray tube'
_diffrn_radiation_type 'Ag K\a'
_diffrn_radiation_wavelength 0.56085
_diffrn_reflns_av_R_equivalents 0.0689
_diffrn_reflns_av_sigmaI/netI 0.0142
_diffrn_reflns_limit_h_max 7
_diffrn_reflns_limit_h_min -7
_diffrn_reflns_limit_k_max 6
_diffrn_reflns_limit_k_min -6
_diffrn_reflns_limit_l_max 29
_diffrn_reflns_limit_l_min -29
_diffrn_reflns_number 5131
_diffrn_reflns_theta_full 28.88
_diffrn_reflns_theta_max 28.88
_diffrn_reflns_theta_min 2.79
_diffrn_source 'sealed X-ray tube'
_diffrn_source_current 35
_diffrn_source_power 1.75
_diffrn_source_voltage 50
_exptl_absorpt_coefficient_mu 12.588
_exptl_absorpt_correction_T_max 0.8830
_exptl_absorpt_correction_T_min 0.3619
_exptl_absorpt_correction_type multi-scan
_exptl_absorpt_process_details 'XPREP (Bruker)'
_exptl_crystal_colour metallic_dark_grey
_exptl_crystal_density_diffrn 6.3774
_exptl_crystal_description platelet
_exptl_crystal_F_000 426
_exptl_crystal_size_max 0.10
_exptl_crystal_size_mid 0.09
_exptl_crystal_size_min 0.01
_refine_diff_density_max 3.14
_refine_diff_density_min -1.85
_refine_ls_extinction_method none
_refine_ls_goodness_of_fit_gt 1.91
_refine_ls_goodness_of_fit_ref 1.63
_refine_ls_number_constraints 9
_refine_ls_number_parameters 16
_refine_ls_number_reflns 634
_refine_ls_number_restraints 0
_refine_ls_R_factor_all 0.0558
_refine_ls_R_factor_gt 0.0350
_refine_ls_shift/su_max 0.0101
_refine_ls_shift/su_mean 0.0026
_refine_ls_structure_factor_coef F
_refine_ls_weighting_details w=1/(\s^2^(F)+0.000225F^2^)
_refine_ls_weighting_scheme sigma
_refine_ls_wR_factor_gt 0.0399
_refine_ls_wR_factor_ref 0.0417
_reflns_number_gt 427
_reflns_number_total 634
_reflns_threshold_expression I>3\s(I)
_cod_data_source_file c3ce26956f_10.cif
_cod_data_source_block
;
;
_cod_database_code 7215140

loop_
_symmetry_equiv_pos_site_id
_symmetry_equiv_pos_as_xyz
1 x,y,z
2 -y,x-y,z
3 -x+y,-x,z
4 y,x,-z
5 x-y,-y,-z
6 -x,-x+y,-z
7 -x,-y,-z
8 y,-x+y,-z
9 x-y,x,-z
10 -y,-x,z
11 -x+y,y,z
12 x,x-y,z

loop_
_atom_site_label
_atom_site_type_symbol
_atom_site_fract_x
_atom_site_fract_y
_atom_site_fract_z
_atom_site_adp_type
_atom_site_U_iso_or_equiv
_atom_site_symmetry_multiplicity
_atom_site_occupancy
_atom_site_calc_flag
Te1 Te 0 0 0 Uani 0.0137(2) 12 1 d
Ge2 Ge 0.666667 0.333333 0.10640(7) Uani 0.0274(3) 6 0.6191 d
Sb2 Sb 0.666667 0.333333 0.10640(7) Uani 0.0274(3) 6 0.3809 d
Te3 Te 0.333333 0.666667 0.20450(4) Uani 0.01401(15) 6 1 d
Ge4 Ge 0 0 0.32524(6) Uani 0.0217(3) 6 0.381(14) d
Sb4 Sb 0 0 0.32524(6) Uani 0.0217(3) 6 0.619(14) d
Te5 Te 0.666667 0.333333 0.41799(4) Uani 0.01735(18) 6 1 d

loop_
_atom_site_aniso_label
_atom_site_aniso_type_symbol
_atom_site_aniso_U_11
_atom_site_aniso_U_22
_atom_site_aniso_U_33
_atom_site_aniso_U_12
_atom_site_aniso_U_13
_atom_site_aniso_U_23
Te1 Te 0.0135(2) 0.0135(2) 0.0140(4) 0.00673(12) 0 0
Ge2 Ge 0.0242(3) 0.0242(3) 0.0338(5) 0.01208(15) 0 0
Sb2 Sb 0.0242(3) 0.0242(3) 0.0338(5) 0.01208(15) 0 0
Te3 Te 0.01405(19) 0.01405(19) 0.0139(3) 0.00703(9) 0 0
Ge4 Ge 0.0191(3) 0.0191(3) 0.0269(5) 0.00954(17) 0 0
Sb4 Sb 0.0191(3) 0.0191(3) 0.0269(5) 0.00954(17) 0 0
Te5 Te 0.0171(2) 0.0171(2) 0.0178(3) 0.00855(11) 0 0

loop_
_atom_type_symbol
_atom_type_scat_dispersion_real
_atom_type_scat_dispersion_imag
_atom_type_scat_source
_atom_type_scat_Cromer_Mann_a1
_atom_type_scat_Cromer_Mann_b1
_atom_type_scat_Cromer_Mann_a2
_atom_type_scat_Cromer_Mann_b2
_atom_type_scat_Cromer_Mann_a3
_atom_type_scat_Cromer_Mann_b3
_atom_type_scat_Cromer_Mann_a4
_atom_type_scat_Cromer_Mann_b4
_atom_type_scat_Cromer_Mann_c
Ge 0.3016 1.1903 'International Tables Vol C tables 4.2.6.8 and 6.1.1.4' 16.0816 2.8509 6.3747 0.2516 3.7068 11.4468 3.683 54.762501 2.1313
Sb -1.0547 1.0104 'International Tables Vol C tables 4.2.6.8 and 6.1.1.4' 19.6418 5.3034 19.0455 0.4607 5.0371 27.9074 2.6827 75.282501 4.5909
Te -0.9710 1.0960 'International Tables Vol C tables 4.2.6.8 and 6.1.1.4' 19.964399 4.81742 19.0138 0.420885 6.14487 28.5284 2.5239 70.840302 4.352

loop_
_geom_angle_atom_site_label_1
_geom_angle_atom_site_label_2
_geom_angle_atom_site_label_3
_geom_angle_site_symmetry_1
_geom_angle_site_symmetry_3
_geom_angle
_geom_angle_publ_flag
Ge2 Te1 Ge2 1_445 1_455 87.513(18) y
Ge2 Te1 Ge2 1_445 . 87.513(18) y
Ge2 Te1 Ge2 1_445 4_445 92.487(18) y
Ge2 Te1 Ge2 1_445 4_545 92.487(18) y
Ge2 Te1 Ge2 1_445 4_555 180.0(5) y
Ge2 Te1 Sb2 1_445 1_455 87.513(18) y
Ge2 Te1 Sb2 1_445 . 87.513(18) y
Ge2 Te1 Sb2 1_445 4_445 92.487(18) y
Ge2 Te1 Sb2 1_445 4_545 92.487(18) y
Ge2 Te1 Sb2 1_445 4_555 180.0(5) y
Ge2 Te1 Ge2 1_455 . 87.513(18) y
Ge2 Te1 Ge2 1_455 4_445 92.487(18) y
Ge2 Te1 Ge2 1_455 4_545 180.0(5) y
Ge2 Te1 Ge2 1_455 4_555 92.487(18) y
Ge2 Te1 Sb2 1_455 1_445 87.513(18) y
Ge2 Te1 Sb2 1_455 . 87.513(18) y
Ge2 Te1 Sb2 1_455 4_445 92.487(18) y
Ge2 Te1 Sb2 1_455 4_545 180.0(5) y
Ge2 Te1 Sb2 1_455 4_555 92.487(18) y
Ge2 Te1 Ge2 . 4_445 180.0(5) y
Ge2 Te1 Ge2 . 4_545 92.487(18) y
Ge2 Te1 Ge2 . 4_555 92.487(18) y
Ge2 Te1 Sb2 . 1_445 87.513(18) y
Ge2 Te1 Sb2 . 1_455 87.513(18) y
Ge2 Te1 Sb2 . 4_445 180.0(5) y
Ge2 Te1 Sb2 . 4_545 92.487(18) y
Ge2 Te1 Sb2 . 4_555 92.487(18) y
Ge2 Te1 Ge2 4_445 4_545 87.513(18) y
Ge2 Te1 Ge2 4_445 4_555 87.513(18) y
Ge2 Te1 Sb2 4_445 1_445 92.487(18) y
Ge2 Te1 Sb2 4_445 1_455 92.487(18) y
Ge2 Te1 Sb2 4_445 . 180.0(5) y
Ge2 Te1 Sb2 4_445 4_545 87.513(18) y
Ge2 Te1 Sb2 4_445 4_555 87.513(18) y
Ge2 Te1 Ge2 4_545 4_555 87.513(18) y
Ge2 Te1 Sb2 4_545 1_445 92.487(18) y
Ge2 Te1 Sb2 4_545 1_455 180.0(5) y
Ge2 Te1 Sb2 4_545 . 92.487(18) y
Ge2 Te1 Sb2 4_545 4_445 87.513(18) y
Ge2 Te1 Sb2 4_545 4_555 87.513(18) y
Ge2 Te1 Sb2 4_555 1_445 180.0(5) y
Ge2 Te1 Sb2 4_555 1_455 92.487(18) y
Ge2 Te1 Sb2 4_555 . 92.487(18) y
Ge2 Te1 Sb2 4_555 4_445 87.513(18) y
Ge2 Te1 Sb2 4_555 4_545 87.513(18) y
Sb2 Te1 Sb2 1_445 1_455 87.513(18) y
Sb2 Te1 Sb2 1_445 . 87.513(18) y
Sb2 Te1 Sb2 1_445 4_445 92.487(18) y
Sb2 Te1 Sb2 1_445 4_545 92.487(18) y
Sb2 Te1 Sb2 1_445 4_555 180.0(5) y
Sb2 Te1 Sb2 1_455 . 87.513(18) y
Sb2 Te1 Sb2 1_455 4_445 92.487(18) y
Sb2 Te1 Sb2 1_455 4_545 180.0(5) y
Sb2 Te1 Sb2 1_455 4_555 92.487(18) y
Sb2 Te1 Sb2 . 4_445 180.0(5) y
Sb2 Te1 Sb2 . 4_545 92.487(18) y
Sb2 Te1 Sb2 . 4_555 92.487(18) y
Sb2 Te1 Sb2 4_445 4_545 87.513(18) y
Sb2 Te1 Sb2 4_445 4_555 87.513(18) y
Sb2 Te1 Sb2 4_545 4_555 87.513(18) y
Te1 Ge2 Te1 . 1_655 87.51(3) y
Te1 Ge2 Te1 . 1_665 87.51(3) y
Te1 Ge2 Te3 . 1_545 90.890(9) y
Te1 Ge2 Te3 . . 90.890(9) y
Te1 Ge2 Te3 . 1_655 177.79(4) y
Te1 Ge2 Te1 1_655 1_665 87.51(3) y
Te1 Ge2 Te3 1_655 1_545 90.891(9) y
Te1 Ge2 Te3 1_655 . 177.79(4) y
Te1 Ge2 Te3 1_655 1_655 90.891(9) y
Te1 Ge2 Te3 1_665 1_545 177.79(4) y
Te1 Ge2 Te3 1_665 . 90.890(9) y
Te1 Ge2 Te3 1_665 1_655 90.890(9) y
Te3 Ge2 Te3 1_545 . 90.66(3) y
Te3 Ge2 Te3 1_545 1_655 90.66(3) y
Te3 Ge2 Te3 . 1_655 90.66(3) y
Te1 Sb2 Te1 . 1_655 87.51(3) y
Te1 Sb2 Te1 . 1_665 87.51(3) y
Te1 Sb2 Te3 . 1_545 90.890(9) y
Te1 Sb2 Te3 . . 90.890(9) y
Te1 Sb2 Te3 . 1_655 177.79(4) y
Te1 Sb2 Te1 1_655 1_665 87.51(3) y
Te1 Sb2 Te3 1_655 1_545 90.891(9) y
Te1 Sb2 Te3 1_655 . 177.79(4) y
Te1 Sb2 Te3 1_655 1_655 90.891(9) y
Te1 Sb2 Te3 1_665 1_545 177.79(4) y
Te1 Sb2 Te3 1_665 . 90.890(9) y
Te1 Sb2 Te3 1_665 1_655 90.890(9) y
Te3 Sb2 Te3 1_545 . 90.66(3) y
Te3 Sb2 Te3 1_545 1_655 90.66(3) y
Te3 Sb2 Te3 . 1_655 90.66(3) y
Ge2 Te3 Ge2 1_455 . 90.66(2) y
Ge2 Te3 Ge2 1_455 1_565 90.66(2) y
Ge2 Te3 Sb2 1_455 . 90.66(2) y
Ge2 Te3 Sb2 1_455 1_565 90.66(2) y
Ge2 Te3 Ge4 1_455 . 93.371(18) y
Ge2 Te3 Ge4 1_455 1_565 93.371(17) y
Ge2 Te3 Ge4 1_455 1_665 174.26(3) y
Ge2 Te3 Sb4 1_455 . 93.371(18) y
Ge2 Te3 Sb4 1_455 1_565 93.371(17) y
Ge2 Te3 Sb4 1_455 1_665 174.26(3) y
Ge2 Te3 Ge2 . 1_565 90.66(2) y
Ge2 Te3 Sb2 . 1_455 90.66(2) y
Ge2 Te3 Sb2 . 1_565 90.66(2) y
Ge2 Te3 Ge4 . . 93.371(17) y
Ge2 Te3 Ge4 . 1_565 174.26(3) y
Ge2 Te3 Ge4 . 1_665 93.371(17) y
Ge2 Te3 Sb4 . . 93.371(17) y
Ge2 Te3 Sb4 . 1_565 174.26(3) y
Ge2 Te3 Sb4 . 1_665 93.371(17) y
Ge2 Te3 Sb2 1_565 1_455 90.66(2) y
Ge2 Te3 Sb2 1_565 . 90.66(2) y
Ge2 Te3 Ge4 1_565 . 174.26(3) y
Ge2 Te3 Ge4 1_565 1_565 93.371(17) y
Ge2 Te3 Ge4 1_565 1_665 93.371(18) y
Ge2 Te3 Sb4 1_565 . 174.26(3) y
Ge2 Te3 Sb4 1_565 1_565 93.371(17) y
Ge2 Te3 Sb4 1_565 1_665 93.371(18) y
Sb2 Te3 Sb2 1_455 . 90.66(2) y
Sb2 Te3 Sb2 1_455 1_565 90.66(2) y
Sb2 Te3 Ge4 1_455 . 93.371(18) y
Sb2 Te3 Ge4 1_455 1_565 93.371(17) y
Sb2 Te3 Ge4 1_455 1_665 174.26(3) y
Sb2 Te3 Sb4 1_455 . 93.371(18) y
Sb2 Te3 Sb4 1_455 1_565 93.371(17) y
Sb2 Te3 Sb4 1_455 1_665 174.26(3) y
Sb2 Te3 Sb2 . 1_565 90.66(2) y
Sb2 Te3 Ge4 . . 93.371(17) y
Sb2 Te3 Ge4 . 1_565 174.26(3) y
Sb2 Te3 Ge4 . 1_665 93.371(17) y
Sb2 Te3 Sb4 . . 93.371(17) y
Sb2 Te3 Sb4 . 1_565 174.26(3) y
Sb2 Te3 Sb4 . 1_665 93.371(17) y
Sb2 Te3 Ge4 1_565 . 174.26(3) y
Sb2 Te3 Ge4 1_565 1_565 93.371(17) y
Sb2 Te3 Ge4 1_565 1_665 93.371(18) y
Sb2 Te3 Sb4 1_565 . 174.26(3) y
Sb2 Te3 Sb4 1_565 1_565 93.371(17) y
Sb2 Te3 Sb4 1_565 1_665 93.371(18) ?
Ge4 Te3 Ge4 . 1_565 82.32(2) y
Ge4 Te3 Ge4 . 1_665 82.32(2) y
Ge4 Te3 Sb4 . 1_565 82.32(2) y
Ge4 Te3 Sb4 . 1_665 82.32(2) y
Ge4 Te3 Ge4 1_565 1_665 82.32(2) y
Ge4 Te3 Sb4 1_565 . 82.32(2) y
Ge4 Te3 Sb4 1_565 1_665 82.32(2) y
Ge4 Te3 Sb4 1_665 . 82.32(2) y
Ge4 Te3 Sb4 1_665 1_565 82.32(2) y
Sb4 Te3 Sb4 . 1_565 82.32(2) y
Sb4 Te3 Sb4 . 1_665 82.32(2) y
Sb4 Te3 Sb4 1_565 1_665 82.32(2) y
Te3 Ge4 Te3 1_445 1_545 82.32(2) y
Te3 Ge4 Te3 1_445 . 82.32(2) y
Te3 Ge4 Te5 1_445 1_445 92.252(12) y
Te3 Ge4 Te5 1_445 1_455 92.251(12) y
Te3 Ge4 Te5 1_445 . 172.77(3) y
Te3 Ge4 Te3 1_545 . 82.32(2) y
Te3 Ge4 Te5 1_545 1_445 92.251(12) y
Te3 Ge4 Te5 1_545 1_455 172.77(3) y
Te3 Ge4 Te5 1_545 . 92.251(12) y
Te3 Ge4 Te5 . 1_445 172.77(3) y
Te3 Ge4 Te5 . 1_455 92.251(12) y
Te3 Ge4 Te5 . . 92.252(12) y
Te5 Ge4 Te5 1_445 1_455 92.74(3) y
Te5 Ge4 Te5 1_445 . 92.74(3) y
Te5 Ge4 Te5 1_455 . 92.74(3) y
Te3 Sb4 Te3 1_445 1_545 82.32(2) y
Te3 Sb4 Te3 1_445 . 82.32(2) y
Te3 Sb4 Te5 1_445 1_445 92.252(12) y
Te3 Sb4 Te5 1_445 1_455 92.251(12) y
Te3 Sb4 Te5 1_445 . 172.77(3) y
Te3 Sb4 Te3 1_545 . 82.32(2) y
Te3 Sb4 Te5 1_545 1_445 92.251(12) y
Te3 Sb4 Te5 1_545 1_455 172.77(3) y
Te3 Sb4 Te5 1_545 . 92.251(12) y
Te3 Sb4 Te5 . 1_445 172.77(3) y
Te3 Sb4 Te5 . 1_455 92.251(12) y
Te3 Sb4 Te5 . . 92.252(12) y
Te5 Sb4 Te5 1_445 1_455 92.74(3) y
Te5 Sb4 Te5 1_445 . 92.74(3) y
Te5 Sb4 Te5 1_455 . 92.74(3) y
Ge4 Te5 Ge4 . 1_655 92.74(2) y
Ge4 Te5 Ge4 . 1_665 92.74(2) y
Ge4 Te5 Sb4 . 1_655 92.74(2) y
Ge4 Te5 Sb4 . 1_665 92.74(2) y
Ge4 Te5 Te5 . 4_546 98.254(16) y
Ge4 Te5 Te5 . 4_556 98.254(16) y
Ge4 Te5 Te5 . 4_656 164.02(2) y
Ge4 Te5 Ge4 1_655 1_665 92.74(2) y
Ge4 Te5 Sb4 1_655 . 92.74(2) y
Ge4 Te5 Sb4 1_655 1_665 92.74(2) y
Ge4 Te5 Te5 1_655 4_546 98.254(16) y
Ge4 Te5 Te5 1_655 4_556 164.02(2) y
Ge4 Te5 Te5 1_655 4_656 98.254(16) y
Ge4 Te5 Sb4 1_665 . 92.74(2) y
Ge4 Te5 Sb4 1_665 1_655 92.74(2) y
Ge4 Te5 Te5 1_665 4_546 164.02(2) y
Ge4 Te5 Te5 1_665 4_556 98.254(16) y
Ge4 Te5 Te5 1_665 4_656 98.254(16) y
Sb4 Te5 Sb4 . 1_655 92.74(2) y
Sb4 Te5 Sb4 . 1_665 92.74(2) y
Sb4 Te5 Te5 . 4_546 98.254(16) y
Sb4 Te5 Te5 . 4_556 98.254(16) y
Sb4 Te5 Te5 . 4_656 164.02(2) y
Sb4 Te5 Sb4 1_655 1_665 92.74(2) y
Sb4 Te5 Te5 1_655 4_546 98.254(16) y
Sb4 Te5 Te5 1_655 4_556 164.02(2) y
Sb4 Te5 Te5 1_655 4_656 98.254(16) y
Sb4 Te5 Te5 1_665 4_546 164.02(2) y
Sb4 Te5 Te5 1_665 4_556 98.254(16) y
Sb4 Te5 Te5 1_665 4_656 98.254(16) y
Te5 Te5 Te5 4_546 4_556 68.799(14) y
Te5 Te5 Te5 4_546 4_656 68.799(14) y
Te5 Te5 Te5 4_556 4_656 68.799(14) y

loop_
_geom_bond_atom_site_label_1
_geom_bond_atom_site_label_2
_geom_bond_site_symmetry_2
_geom_bond_distance
_geom_bond_publ_flag
Te1 Ge2 1_445 3.0550(8) y
Te1 Ge2 1_455 3.0550(7) y
Te1 Ge2 . 3.0550(8) y
Te1 Ge2 4_445 3.0550(8) y
Te1 Ge2 4_545 3.0550(7) y
Te1 Ge2 4_555 3.0550(8) y
Te1 Sb2 1_445 3.0550(8) y
Te1 Sb2 1_455 3.0550(7) y
Te1 Sb2 . 3.0550(8) y
Te1 Sb2 4_445 3.0550(8) y
Te1 Sb2 4_545 3.0550(7) y
Te1 Sb2 4_555 3.0550(8) y
Ge2 Te3 1_545 2.9708(8) y
Ge2 Te3 . 2.9709(8) y
Ge2 Te3 1_655 2.9708(8) y
Sb2 Te3 1_545 2.9708(8) y
Sb2 Te3 . 2.9709(8) y
Sb2 Te3 1_655 2.9708(8) y
Te3 Ge4 . 3.2102(9) y
Te3 Ge4 1_565 3.2102(8) y
Te3 Ge4 1_665 3.2102(9) y
Te3 Sb4 . 3.2102(9) y
Te3 Sb4 1_565 3.2102(8) y
Te3 Sb4 1_665 3.2102(9) y
Ge4 Te5 1_445 2.9191(7) y
Ge4 Te5 1_455 2.9191(7) y
Ge4 Te5 . 2.9191(7) y
Sb4 Te5 1_445 2.9191(7) y
Sb4 Te5 1_455 2.9191(7) y
Sb4 Te5 . 2.9191(7) y
